data_7714047
loop_
_publ_author_name
'Abdi, Gisya'
'Gryl, Marlena'
'S\/lawek, Andrzej'
'Kowalewska, Ewelina'
'Mazur, Tomasz'
'Podborska, Agnieszka'
'Mech, Krzysztof'
'Zawal, Piotr'
'Pritam, Anurag'
'Kmita, Angelika'
'Alluhaibi, Lulu'
'Maximenko, Alexey'
'Chakkooth, Vijayakumar'
'Szacilowski, Konrad'

_publ_section_title
;
 Influence of Crystal Structure and Composition on Optical and Electronic
 Properties of Pyridinium-based Bismuth Iodide Complexes
;
_journal_name_full 'Dalton Transactions'
_journal_paper_doi 10.1039/D3DT02910G
_journal_year 2023
_chemical_formula_moiety 'Bi2 I9, 3(C6 H8 N)'
_chemical_formula_sum 'C18 H24 Bi2 I9 N3'
_chemical_formula_weight 1842.46
_chemical_name_common '4-methylpyridinium iodobismuthate'
_space_group_crystal_system orthorhombic
_space_group_IT_number 19
_space_group_name_Hall 'P 2ac 2ab'
_space_group_name_H-M_alt 'P 21 21 21'
_atom_sites_solution_hydrogens geom
_audit_creation_method SHELXL-2018/3
_audit_update_record
;
2023-09-05 deposited with the CCDC.	2023-09-28 downloaded from the CCDC.
;
_cell_angle_alpha 90
_cell_angle_beta 90
_cell_angle_gamma 90
_cell_formula_units_Z 4
_cell_length_a 9.24430(10)
_cell_length_b 10.64010(10)
_cell_length_c 37.9400(3)
_cell_measurement_reflns_used 134129
_cell_measurement_temperature 130(2)
_cell_measurement_theta_max 33.427
_cell_measurement_theta_min 2.1780
_cell_volume 3731.79(6)
_computing_cell_refinement 'CrysAlisPro 1.171.41.122a (Rigaku OD, 2021)'
_computing_data_collection 'CrysAlisPro 1.171.41.122a (Rigaku OD, 2021)'
_computing_data_reduction 'CrysAlisPro 1.171.41.122a (Rigaku OD, 2021)'
_computing_molecular_graphics 'Mercury, (Macrae, 2020)'
_computing_publication_material 'WinGX, (Farrugia, 2012)'
_computing_structure_refinement 'SHELXL-2018/3 (Sheldrick, 2018)'
_computing_structure_solution 'SHELXT, (Sheldrick, 2015)'
_diffrn_ambient_environment N~2~
_diffrn_ambient_temperature 130.00(10)
_diffrn_detector 'Hybrid Pixel Array Detector'
_diffrn_detector_area_resol_mean 10.0000
_diffrn_detector_type HyPix
_diffrn_measured_fraction_theta_full 0.999
_diffrn_measured_fraction_theta_max 0.940
_diffrn_measurement_device 'four-circle diffractometer'
_diffrn_measurement_device_type 'XtaLAB Synergy, Dualflex, HyPix'
_diffrn_radiation_monochromator mirror
_diffrn_radiation_probe x-ray
_diffrn_radiation_type 'Mo K\a'
_diffrn_radiation_wavelength 0.71073
_diffrn_reflns_av_R_equivalents 0.1009
_diffrn_reflns_av_unetI/netI 0.0583
_diffrn_reflns_Laue_measured_fraction_full 0.999
_diffrn_reflns_Laue_measured_fraction_max 0.940
_diffrn_reflns_limit_h_max 14
_diffrn_reflns_limit_h_min -13
_diffrn_reflns_limit_k_max 15
_diffrn_reflns_limit_k_min -16
_diffrn_reflns_limit_l_max 57
_diffrn_reflns_limit_l_min -58
_diffrn_reflns_number 99465
_diffrn_reflns_point_group_measured_fraction_full 0.999
_diffrn_reflns_point_group_measured_fraction_max 0.916
_diffrn_reflns_theta_full 25.242
_diffrn_reflns_theta_max 33.386
_diffrn_reflns_theta_min 2.195
_diffrn_source 'micro-focus sealed X-ray tube'
_diffrn_source_type 'PhotonJet (Mo) X-ray Source'
_exptl_absorpt_coefficient_mu 16.877
_exptl_absorpt_correction_T_max 1.00000
_exptl_absorpt_correction_T_min 0.20160
_exptl_absorpt_correction_type multi-scan
_exptl_absorpt_process_details
;
CrysAlisPro 1.171.42.49 (Rigaku Oxford Diffraction, 2022)
Empirical absorption correction using spherical harmonics,
implemented in SCALE3 ABSPACK scaling algorithm.
;
_exptl_crystal_colour yellow
_exptl_crystal_density_diffrn 3.279
_exptl_crystal_description plate
_exptl_crystal_F_000 3184
_exptl_crystal_size_max 0.280
_exptl_crystal_size_mid 0.120
_exptl_crystal_size_min 0.060
_refine_diff_density_max 3.440
_refine_diff_density_min -3.495
_refine_diff_density_rms 0.339
_refine_ls_abs_structure_details
;
 Flack x determined using 4600 quotients [(I+)-(I-)]/[(I+)+(I-)]
 (Parsons, Flack and Wagner, Acta Cryst. B69 (2013) 249-259).
;
_refine_ls_abs_structure_Flack -0.022(2)
_refine_ls_extinction_method none
_refine_ls_goodness_of_fit_ref 0.940
_refine_ls_hydrogen_treatment constr
_refine_ls_matrix_type full
_refine_ls_number_parameters 292
_refine_ls_number_reflns 13295
_refine_ls_number_restraints 0
_refine_ls_restrained_S_all 0.940
_refine_ls_R_factor_all 0.0472
_refine_ls_R_factor_gt 0.0405
_refine_ls_shift/su_max 0.001
_refine_ls_shift/su_mean 0.000
_refine_ls_structure_factor_coef Fsqd
_refine_ls_weighting_details 'w=1/[\s^2^(Fo^2^)+(0.0649P)^2^] where P=(Fo^2^+2Fc^2^)/3'
_refine_ls_weighting_scheme calc
_refine_ls_wR_factor_gt 0.0951
_refine_ls_wR_factor_ref 0.0978
_reflns_Friedel_coverage 0.759
_reflns_Friedel_fraction_full 1.000
_reflns_Friedel_fraction_max 0.887
_reflns_number_gt 11821
_reflns_number_total 13295
_reflns_threshold_expression 'I > 2\s(I)'
_cod_data_source_file d3dt02910g2.cif
_cod_data_source_block shelx_CCDC1
_cod_database_code 7714047
_shelx_shelxl_version_number 2018/3
_shelx_space_group_comment
;
The symmetry employed for this shelxl refinement is uniquely defined
by the following loop, which should always be used as a source of
symmetry information in preference to the above space-group names.
They are only intended as comments.
;
_oxdiff_exptl_absorpt_empirical_full_min 0.624
_oxdiff_exptl_absorpt_empirical_full_max 2.257
_oxdiff_exptl_absorpt_empirical_details
;
Empirical correction (ABSPACK) includes:
- Absorption correction using spherical harmonics
- Frame scaling
;

loop_
_space_group_symop_operation_xyz
'x, y, z'
'-x+1/2, -y, z+1/2'
'-x, y+1/2, -z+1/2'
'x+1/2, -y+1/2, -z'

loop_
_atom_site_label
_atom_site_type_symbol
_atom_site_fract_x
_atom_site_fract_y
_atom_site_fract_z
_atom_site_U_iso_or_equiv
_atom_site_adp_type
_atom_site_occupancy
_atom_site_site_symmetry_order
_atom_site_calc_flag
_atom_site_refinement_flags_posn
_atom_site_refinement_flags_adp
_atom_site_refinement_flags_occupancy
_atom_site_disorder_assembly
_atom_site_disorder_group
Bi1 Bi 0.22393(4) 0.37324(3) 0.32976(2) 0.01715(8) Uani 1 1 d . . . . .
Bi2 Bi 0.29163(4) 0.58847(3) 0.42159(2) 0.01834(8) Uani 1 1 d . . . . .
I4 I 0.03686(7) 0.59920(6) 0.36448(2) 0.02000(12) Uani 1 1 d . . . . .
I5 I 0.49813(7) 0.55631(6) 0.35132(2) 0.01969(12) Uani 1 1 d . . . . .
I6 I 0.23406(7) 0.28701(6) 0.41199(2) 0.02058(13) Uani 1 1 d . . . . .
I9 I 0.55111(7) 0.54325(6) 0.46683(2) 0.02255(13) Uani 1 1 d . . . . .
I7 I 0.08743(8) 0.60066(7) 0.48028(2) 0.02504(14) Uani 1 1 d . . . . .
I1 I -0.04704(7) 0.24442(6) 0.31250(2) 0.02330(13) Uani 1 1 d . . . . .
I3 I 0.43650(7) 0.16874(6) 0.31514(2) 0.02422(14) Uani 1 1 d . . . . .
I2 I 0.24612(8) 0.48098(7) 0.25872(2) 0.02581(14) Uani 1 1 d . . . . .
I8 I 0.33707(8) 0.86251(7) 0.41685(3) 0.0360(2) Uani 1 1 d . . . . .
N1A N -0.0842(11) 0.9009(10) 0.4467(3) 0.031(2) Uani 1 1 d . . . . .
H1A H -0.049599 0.899533 0.468345 0.037 Uiso 1 1 calc R U . . .
C4B C 0.2264(12) 0.9701(10) 0.2529(3) 0.024(2) Uani 1 1 d . . . . .
C6A C -0.0309(12) 0.9827(10) 0.4238(3) 0.026(2) Uani 1 1 d . . . . .
H6A H 0.043864 1.038981 0.430609 0.032 Uiso 1 1 calc R U . . .
C3C C 0.8276(11) 0.3372(10) 0.4263(3) 0.023(2) Uani 1 1 d . . . . .
H3C H 0.901708 0.397536 0.430090 0.028 Uiso 1 1 calc R U . . .
C2C C 0.7607(12) 0.3318(11) 0.3948(3) 0.026(2) Uani 1 1 d . . . . .
H2C H 0.791023 0.386085 0.376295 0.031 Uiso 1 1 calc R U . . .
N1B N 0.3143(14) 0.7961(9) 0.3014(4) 0.043(3) Uani 1 1 d . . . . .
H1B H 0.345072 0.741462 0.317107 0.051 Uiso 1 1 calc R U . . .
N1C N 0.6513(12) 0.2506(10) 0.3891(3) 0.038(3) Uani 1 1 d . . . . .
H1C H 0.606861 0.250407 0.368544 0.046 Uiso 1 1 calc R U . . .
C4A C -0.1910(12) 0.9003(11) 0.3800(3) 0.025(2) Uani 1 1 d . . . . .
C3B C 0.3510(13) 0.9023(12) 0.2477(3) 0.032(2) Uani 1 1 d . . . . .
H3B H 0.407400 0.915535 0.227075 0.039 Uiso 1 1 calc R U . . .
C2A C -0.1901(13) 0.8194(10) 0.4378(3) 0.030(2) Uani 1 1 d . . . . .
H2A H -0.225766 0.762494 0.455029 0.036 Uiso 1 1 calc R U . . .
C3A C -0.2455(11) 0.8172(10) 0.4054(3) 0.026(2) Uani 1 1 d . . . . .
H3A H -0.320971 0.760173 0.399649 0.031 Uiso 1 1 calc R U . . .
C4C C 0.7891(14) 0.2550(11) 0.4535(3) 0.032(2) Uani 1 1 d . . . . .
C7A C -0.2510(18) 0.8984(14) 0.3429(3) 0.046(3) Uani 1 1 d . . . . .
H7A1 H -0.355715 0.912377 0.343623 0.069 Uiso 1 1 calc R U . . .
H7A2 H -0.230990 0.816601 0.332039 0.069 Uiso 1 1 calc R U . . .
H7A3 H -0.205106 0.964906 0.328942 0.069 Uiso 1 1 calc R U . . .
C2B C 0.3926(15) 0.8174(12) 0.2716(4) 0.040(3) Uani 1 1 d . . . . .
H2B H 0.478893 0.770951 0.267754 0.048 Uiso 1 1 calc R U . . .
C6B C 0.1908(14) 0.8582(12) 0.3068(4) 0.036(3) Uani 1 1 d . . . . .
H6B H 0.135562 0.841308 0.327323 0.044 Uiso 1 1 calc R U . . .
C6C C 0.6088(13) 0.1690(12) 0.4145(5) 0.041(3) Uani 1 1 d . . . . .
H6C H 0.532946 0.111186 0.409833 0.049 Uiso 1 1 calc R U . . .
C5A C -0.0854(13) 0.9850(10) 0.3901(3) 0.029(2) Uani 1 1 d . . . . .
H5A H -0.050326 1.045127 0.373679 0.034 Uiso 1 1 calc R U . . .
C5B C 0.1421(12) 0.9462(11) 0.2831(4) 0.029(2) Uani 1 1 d . . . . .
H5B H 0.053866 0.989796 0.286925 0.035 Uiso 1 1 calc R U . . .
C7B C 0.1808(13) 1.0708(11) 0.2279(3) 0.029(2) Uani 1 1 d . . . . .
H7B1 H 0.216935 1.152155 0.236176 0.044 Uiso 1 1 calc R U . . .
H7B2 H 0.074992 1.073195 0.226547 0.044 Uiso 1 1 calc R U . . .
H7B3 H 0.220623 1.053089 0.204450 0.044 Uiso 1 1 calc R U . . .
C5C C 0.6738(15) 0.1693(12) 0.4466(4) 0.044(4) Uani 1 1 d . . . . .
H5C H 0.642606 0.112673 0.464392 0.053 Uiso 1 1 calc R U . . .
C7C C 0.865(2) 0.2619(18) 0.4886(4) 0.062(5) Uani 1 1 d . . . . .
H7C1 H 0.969761 0.262363 0.484874 0.093 Uiso 1 1 calc R U . . .
H7C2 H 0.838097 0.188791 0.502883 0.093 Uiso 1 1 calc R U . . .
H7C3 H 0.835976 0.339007 0.500830 0.093 Uiso 1 1 calc R U . . .

loop_
_atom_site_aniso_label
_atom_site_aniso_U_11
_atom_site_aniso_U_22
_atom_site_aniso_U_33
_atom_site_aniso_U_23
_atom_site_aniso_U_13
_atom_site_aniso_U_12
Bi1 0.02109(15) 0.01713(15) 0.01324(15) -0.00068(12) -0.00036(12) 0.00015(12)
Bi2 0.02371(17) 0.01635(15) 0.01498(15) -0.00071(13) 0.00030(13) 0.00000(13)
I4 0.0226(3) 0.0187(3) 0.0187(3) 0.0006(2) -0.0002(2) 0.0021(2)
I5 0.0216(3) 0.0210(3) 0.0164(3) 0.0002(2) 0.0004(2) -0.0010(2)
I6 0.0268(3) 0.0177(3) 0.0173(3) 0.0018(2) 0.0011(2) 0.0008(2)
I9 0.0242(3) 0.0257(3) 0.0178(3) -0.0018(3) -0.0001(2) 0.0034(2)
I7 0.0311(3) 0.0272(3) 0.0168(3) -0.0005(3) 0.0035(2) 0.0047(3)
I1 0.0241(3) 0.0218(3) 0.0240(3) -0.0003(3) -0.0020(2) -0.0033(2)
I3 0.0261(3) 0.0209(3) 0.0256(3) -0.0064(3) -0.0034(2) 0.0031(2)
I2 0.0300(3) 0.0330(3) 0.0144(3) 0.0045(3) -0.0007(2) -0.0005(3)
I8 0.0290(3) 0.0168(3) 0.0623(6) 0.0002(4) 0.0028(4) -0.0004(3)
N1A 0.035(5) 0.035(5) 0.022(5) 0.002(4) -0.007(4) 0.001(4)
C4B 0.024(5) 0.026(5) 0.021(5) -0.005(4) -0.005(4) -0.007(4)
C6A 0.023(5) 0.025(5) 0.031(6) -0.005(5) -0.002(4) -0.002(4)
C3C 0.022(4) 0.020(4) 0.027(5) 0.000(4) 0.001(4) 0.001(4)
C2C 0.031(5) 0.030(5) 0.017(5) -0.001(4) 0.002(4) 0.006(4)
N1B 0.063(8) 0.019(4) 0.047(7) 0.005(5) -0.008(6) 0.008(5)
N1C 0.042(6) 0.031(5) 0.043(7) 0.000(5) -0.018(5) 0.006(5)
C4A 0.029(5) 0.031(5) 0.017(5) -0.007(4) 0.000(4) 0.004(4)
C3B 0.029(5) 0.036(6) 0.032(6) -0.010(5) 0.004(5) 0.004(5)
C2A 0.040(6) 0.024(5) 0.026(6) -0.001(5) 0.003(5) -0.003(4)
C3A 0.022(5) 0.025(5) 0.030(6) -0.002(4) 0.001(4) 0.001(4)
C4C 0.045(7) 0.030(5) 0.021(5) 0.000(4) 0.004(5) 0.017(5)
C7A 0.070(10) 0.048(8) 0.020(6) 0.009(6) -0.015(6) 0.010(7)
C2B 0.040(7) 0.031(6) 0.050(9) -0.012(6) -0.001(6) 0.018(5)
C6B 0.037(6) 0.030(6) 0.042(8) 0.007(6) 0.001(5) -0.001(5)
C6C 0.020(5) 0.031(6) 0.071(11) -0.017(7) -0.004(6) 0.006(4)
C5A 0.035(6) 0.023(5) 0.029(6) 0.002(5) 0.001(4) 0.009(4)
C5B 0.021(5) 0.026(5) 0.040(7) 0.004(5) 0.008(4) 0.000(4)
C7B 0.029(5) 0.035(6) 0.023(5) 0.008(5) -0.001(4) -0.003(4)
C5C 0.043(7) 0.027(6) 0.063(10) 0.012(6) 0.037(7) 0.007(5)
C7C 0.101(14) 0.068(11) 0.018(6) -0.005(7) -0.005(7) 0.029(10)

loop_
_atom_type_symbol
_atom_type_description
_atom_type_scat_dispersion_real
_atom_type_scat_dispersion_imag
_atom_type_scat_source
C C 0.0033 0.0016 'International Tables Vol C Tables 4.2.6.8 and 6.1.1.4'
H H 0.0000 0.0000 'International Tables Vol C Tables 4.2.6.8 and 6.1.1.4'
Bi Bi -4.1077 10.2566 'International Tables Vol C Tables 4.2.6.8 and 6.1.1.4'
I I -0.4742 1.8119 'International Tables Vol C Tables 4.2.6.8 and 6.1.1.4'
N N 0.0061 0.0033 'International Tables Vol C Tables 4.2.6.8 and 6.1.1.4'

loop_
_geom_angle_atom_site_label_1
_geom_angle_atom_site_label_2
_geom_angle_atom_site_label_3
_geom_angle
_geom_angle_site_symmetry_1
_geom_angle_site_symmetry_3
_geom_angle_publ_flag
I1 Bi1 I2 92.13(2) . . ?
I1 Bi1 I3 100.39(2) . . ?
I2 Bi1 I3 93.90(2) . . ?
I1 Bi1 I4 88.95(2) . . ?
I2 Bi1 I4 96.93(2) . . ?
I3 Bi1 I4 165.43(2) . . ?
I1 Bi1 I6 96.14(2) . . ?
I2 Bi1 I6 171.27(2) . . ?
I3 Bi1 I6 87.35(2) . . ?
I4 Bi1 I6 80.497(18) . . ?
I1 Bi1 I5 171.28(2) . . ?
I2 Bi1 I5 86.76(2) . . ?
I3 Bi1 I5 88.321(19) . . ?
I4 Bi1 I5 82.603(18) . . ?
I6 Bi1 I5 84.644(18) . . ?
I7 Bi2 I8 95.43(3) . . ?
I7 Bi2 I9 95.05(2) . . ?
I8 Bi2 I9 94.58(2) . . ?
I7 Bi2 I4 92.23(2) . . ?
I8 Bi2 I4 91.61(2) . . ?
I9 Bi2 I4 169.95(2) . . ?
I7 Bi2 I6 91.34(2) . . ?
I8 Bi2 I6 170.03(3) . . ?
I9 Bi2 I6 92.10(2) . . ?
I4 Bi2 I6 80.792(18) . . ?
I7 Bi2 I5 174.21(2) . . ?
I8 Bi2 I5 88.33(2) . . ?
I9 Bi2 I5 89.022(19) . . ?
I4 Bi2 I5 83.243(18) . . ?
I6 Bi2 I5 84.398(18) . . ?
Bi2 I4 Bi1 81.728(17) . . ?
Bi2 I5 Bi1 79.451(17) . . ?
Bi1 I6 Bi2 80.500(16) . . ?
C6A N1A C2A 121.8(11) . . ?
C6A N1A H1A 119.1 . . ?
C2A N1A H1A 119.1 . . ?
C3B C4B C5B 119.1(11) . . ?
C3B C4B C7B 121.5(11) . . ?
C5B C4B C7B 119.4(10) . . ?
N1A C6A C5A 119.1(10) . . ?
N1A C6A H6A 120.5 . . ?
C5A C6A H6A 120.5 . . ?
C2C C3C C4C 120.8(11) . . ?
C2C C3C H3C 119.6 . . ?
C4C C3C H3C 119.6 . . ?
N1C C2C C3C 120.9(11) . . ?
N1C C2C H2C 119.5 . . ?
C3C C2C H2C 119.5 . . ?
C2B N1B C6B 119.9(12) . . ?
C2B N1B H1B 120.0 . . ?
C6B N1B H1B 120.0 . . ?
C6C N1C C2C 120.9(11) . . ?
C6C N1C H1C 119.6 . . ?
C2C N1C H1C 119.6 . . ?
C5A C4A C3A 118.2(11) . . ?
C5A C4A C7A 121.8(12) . . ?
C3A C4A C7A 120.0(11) . . ?
C2B C3B C4B 119.9(12) . . ?
C2B C3B H3B 120.1 . . ?
C4B C3B H3B 120.1 . . ?
C3A C2A N1A 121.5(11) . . ?
C3A C2A H2A 119.3 . . ?
N1A C2A H2A 119.3 . . ?
C2A C3A C4A 119.0(11) . . ?
C2A C3A H3A 120.5 . . ?
C4A C3A H3A 120.5 . . ?
C3C C4C C5C 117.0(12) . . ?
C3C C4C C7C 120.2(14) . . ?
C5C C4C C7C 122.7(14) . . ?
C4A C7A H7A1 109.5 . . ?
C4A C7A H7A2 109.5 . . ?
H7A1 C7A H7A2 109.5 . . ?
C4A C7A H7A3 109.5 . . ?
H7A1 C7A H7A3 109.5 . . ?
H7A2 C7A H7A3 109.5 . . ?
N1B C2B C3B 121.6(12) . . ?
N1B C2B H2B 119.2 . . ?
C3B C2B H2B 119.2 . . ?
N1B C6B C5B 121.2(13) . . ?
N1B C6B H6B 119.4 . . ?
C5B C6B H6B 119.4 . . ?
N1C C6C C5C 120.6(12) . . ?
N1C C6C H6C 119.7 . . ?
C5C C6C H6C 119.7 . . ?
C6A C5A C4A 120.4(11) . . ?
C6A C5A H5A 119.8 . . ?
C4A C5A H5A 119.8 . . ?
C6B C5B C4B 118.3(11) . . ?
C6B C5B H5B 120.9 . . ?
C4B C5B H5B 120.9 . . ?
C4B C7B H7B1 109.5 . . ?
C4B C7B H7B2 109.5 . . ?
H7B1 C7B H7B2 109.5 . . ?
C4B C7B H7B3 109.5 . . ?
H7B1 C7B H7B3 109.5 . . ?
H7B2 C7B H7B3 109.5 . . ?
C6C C5C C4C 119.8(12) . . ?
C6C C5C H5C 120.1 . . ?
C4C C5C H5C 120.1 . . ?
C4C C7C H7C1 109.5 . . ?
C4C C7C H7C2 109.5 . . ?
H7C1 C7C H7C2 109.5 . . ?
C4C C7C H7C3 109.5 . . ?
H7C1 C7C H7C3 109.5 . . ?
H7C2 C7C H7C3 109.5 . . ?

loop_
_geom_bond_atom_site_label_1
_geom_bond_atom_site_label_2
_geom_bond_distance
_geom_bond_site_symmetry_2
_geom_bond_publ_flag
Bi1 I1 2.9296(7) . ?
Bi1 I2 2.9361(8) . ?
Bi1 I3 2.9840(8) . ?
Bi1 I4 3.2412(7) . ?
Bi1 I6 3.2532(7) . ?
Bi1 I5 3.2998(7) . ?
Bi2 I7 2.9219(8) . ?
Bi2 I8 2.9514(8) . ?
Bi2 I9 2.9885(8) . ?
Bi2 I4 3.2024(7) . ?
Bi2 I6 3.2718(7) . ?
Bi2 I5 3.2968(7) . ?
N1A C6A 1.325(15) . ?
N1A C2A 1.350(15) . ?
N1A H1A 0.8800 . ?
C4B C3B 1.374(16) . ?
C4B C5B 1.407(16) . ?
C4B C7B 1.492(16) . ?
C6A C5A 1.375(16) . ?
C6A H6A 0.9500 . ?
C3C C2C 1.348(15) . ?
C3C C4C 1.399(16) . ?
C3C H3C 0.9500 . ?
C2C N1C 1.348(16) . ?
C2C H2C 0.9500 . ?
N1B C2B 1.36(2) . ?
N1B C6B 1.335(18) . ?
N1B H1B 0.8800 . ?
N1C C6C 1.356(19) . ?
N1C H1C 0.8800 . ?
C4A C5A 1.383(17) . ?
C4A C3A 1.404(16) . ?
C4A C7A 1.513(16) . ?
C3B C2B 1.34(2) . ?
C3B H3B 0.9500 . ?
C2A C3A 1.332(17) . ?
C2A H2A 0.9500 . ?
C3A H3A 0.9500 . ?
C4C C5C 1.43(2) . ?
C4C C7C 1.506(19) . ?
C7A H7A1 0.9800 . ?
C7A H7A2 0.9800 . ?
C7A H7A3 0.9800 . ?
C2B H2B 0.9500 . ?
C6B C5B 1.374(18) . ?
C6B H6B 0.9500 . ?
C6C C5C 1.36(2) . ?
C6C H6C 0.9500 . ?
C5A H5A 0.9500 . ?
C5B H5B 0.9500 . ?
C7B H7B1 0.9800 . ?
C7B H7B2 0.9800 . ?
C7B H7B3 0.9800 . ?
C5C H5C 0.9500 . ?
C7C H7C1 0.9800 . ?
C7C H7C2 0.9800 . ?
C7C H7C3 0.9800 . ?

loop_
_geom_hbond_atom_site_label_D
_geom_hbond_atom_site_label_H
_geom_hbond_atom_site_label_A
_geom_hbond_distance_DH
_geom_hbond_distance_HA
_geom_hbond_distance_DA
_geom_hbond_angle_DHA
_geom_hbond_site_symmetry_A
_geom_hbond_publ_flag
N1A H1A I9 0.88 2.70 3.560(10) 166.0 4_466 yes
C6A H6A I6 0.95 3.25 4.085(11) 147.9 1_565 yes
C2C H2C I4 0.95 3.24 3.991(12) 137.2 1_655 yes
C2C H2C I1 0.95 3.22 3.710(11) 114.0 1_655 yes
N1B H1B I5 0.88 2.75 3.604(11) 163.6 . yes
N1C H1C I3 0.88 2.71 3.545(11) 159.0 . yes
C2A H2A I9 0.95 3.15 3.946(12) 143.0 1_455 yes
C3A H3A I5 0.95 3.30 4.187(11) 157.1 1_455 yes
C6B H6B I4 0.95 3.07 3.797(13) 134.0 . yes
C6C H6C I8 0.95 3.22 4.118(13) 158.9 1_545 yes
C5A H5A I1 0.95 3.14 4.051(12) 160.3 1_565 yes
C5B H5B I1 0.95 3.03 3.791(11) 138.7 1_565 yes
C5B H5B I2 0.95 3.27 3.941(12) 129.2 3 yes
C5C H5C I7 0.95 3.13 4.073(13) 170.1 4_556 yes
